data_4116690
loop_
_publ_author_name
'Jian Zhang'
'Shinichi Saito'
'Toru Koizumi'

_publ_contact_author
;
Toru Koizumi
2630 Sugitani, Toyama, Japan, 930
;
_publ_contact_author_email ' trkoi@ms.toyama-mpu.ac.jp '
_publ_contact_author_fax ' +81-764-34-5049 '
_publ_contact_author_phone ' +81-764-34-2281 ext. 2655 '
_publ_section_title
;
 Acidic and Basic Hydrolysis of an Optically Pure Spiro-\l4-sulfurane:
 Completely Opposite Stereochemical Outcome
;
_journal_name_full 'Journal of the American Chemical Society'
_journal_page_first 1631
_journal_page_last 1632
_journal_paper_doi 10.1021/ja973039l
_journal_volume 120
_journal_year 1998
_chemical_formula_moiety 'C17 H22 O4 S '
_chemical_formula_sum 'C17 H22 O4 S'
_chemical_formula_weight 322.42
_space_group_IT_number 4
_symmetry_cell_setting monoclinic
_symmetry_Int_Tables_number 4
_symmetry_space_group_name_Hall 'P 2yb'
_symmetry_space_group_name_H-M 'P 1 21 1'
_audit_creation_date 'Tue Jan  6 13:58:05 1998'
_audit_creation_method 'from TEXRAY.INF file'
_cell_angle_alpha 90
_cell_angle_beta 103.04(4)
_cell_angle_gamma 90
_cell_formula_units_Z 2
_cell_length_a 6.961(4)
_cell_length_b 10.993(3)
_cell_length_c 10.765(4)
_cell_measurement_reflns_used 25
_cell_measurement_temperature 293.2
_cell_measurement_theta_max 15.0
_cell_measurement_theta_min 14.3
_cell_volume 802.5(6)
_computing_cell_refinement 'Rigaku/AFC Diffractometer Control'
_computing_data_collection 'Rigaku/AFC Diffractometer Control'
_computing_data_reduction teXsan
_computing_publication_material teXsan
_computing_structure_refinement teXsan
_computing_structure_solution SAPI91
_diffrn_ambient_temperature 293.2
_diffrn_measurement_device 'Rigaku AFC7R'
_diffrn_measurement_method \w-2\q
_diffrn_orient_matrix_UB_11 0.07713
_diffrn_orient_matrix_UB_12 -0.06070
_diffrn_orient_matrix_UB_13 0.06050
_diffrn_orient_matrix_UB_21 0.03936
_diffrn_orient_matrix_UB_22 0.06540
_diffrn_orient_matrix_UB_23 0.06535
_diffrn_orient_matrix_UB_31 -0.11934
_diffrn_orient_matrix_UB_32 -0.01766
_diffrn_orient_matrix_UB_33 0.03408
_diffrn_radiation_detector 'scintillation counter'
_diffrn_radiation_monochromator graphite
_diffrn_radiation_source 'Rigaku rotating anode'
_diffrn_radiation_type 'Mo K\a'
_diffrn_radiation_wavelength 0.7107
_diffrn_reflns_av_R_equivalents 2.99
_diffrn_reflns_av_sigmaI/netI 0.090
_diffrn_reflns_limit_h_max 0
_diffrn_reflns_limit_h_min -9
_diffrn_reflns_limit_k_max 14
_diffrn_reflns_limit_k_min 0
_diffrn_reflns_limit_l_max 13
_diffrn_reflns_limit_l_min -13
_diffrn_reflns_number 2084
_diffrn_reflns_reduction_process 'Lp corrections applied'
_diffrn_reflns_theta_max 27.48
_diffrn_reflns_theta_min 2.68
_diffrn_standards_decay_% -1.74
_diffrn_standards_interval_count 150
_diffrn_standards_number 3
_exptl_absorpt_coefficient_mu 0.217
_exptl_absorpt_correction_type none
_exptl_crystal_colour colorless
_exptl_crystal_density_diffrn 1.334
_exptl_crystal_description prismatic
_exptl_crystal_F_000 344.00
_exptl_crystal_size_max 0.300
_exptl_crystal_size_mid 0.200
_exptl_crystal_size_min 0.200
_refine_diff_density_max 0.22
_refine_diff_density_min -0.19
_refine_ls_extinction_method none
_refine_ls_goodness_of_fit_obs 0.902
_refine_ls_hydrogen_treatment noref
_refine_ls_matrix_type full
_refine_ls_number_constraints 0
_refine_ls_number_parameters 199
_refine_ls_number_reflns 1138
_refine_ls_number_restraints 0
_refine_ls_R_factor_obs 0.0408
_refine_ls_shift/esd_max 0.0215
_refine_ls_shift/esd_mean 0.0018
_refine_ls_structure_factor_coef F
_refine_ls_weighting_scheme unit
_refine_ls_wR_factor_obs 0.0423
_reflns_number_observed 1138
_reflns_number_total 1932
_reflns_observed_criterion >3.0sigma(I)
_cod_data_source_file ja973039l_3.cif
_cod_data_source_block 5
_cod_original_cell_volume 802.6(6)
_cod_original_sg_symbol_H-M 'P 21 '
_cod_original_formula_sum 'C17 H22 O4 S '
_cod_database_code 4116690

loop_
_symmetry_equiv_pos_as_xyz
'   +x,   +y,   +z'
'   -x,1/2+y,   -z'

loop_
_atom_site_aniso_label
_atom_site_aniso_U_11
_atom_site_aniso_U_22
_atom_site_aniso_U_33
_atom_site_aniso_U_12
_atom_site_aniso_U_13
_atom_site_aniso_U_23
S(1) 0.0472(7) 0.0346(7) 0.0338(6) -0.0049(10) 0.0124(6) 0.0015(8)
O(1) 0.076(4) 0.055(3) 0.035(2) 0.014(3) -0.006(2) -0.011(2)
O(2) 0.047(2) 0.077(4) 0.048(3) 0.010(3) 0.005(2) -0.022(3)
O(3) 0.114(5) 0.061(4) 0.077(4) 0.035(3) -0.004(4) -0.034(3)
O(4) 0.078(3) 0.028(2) 0.044(3) -0.006(2) 0.011(2) -0.002(2)
C(1) 0.044(2) 0.041(4) 0.032(2) -0.002(3) 0.014(2) 0.009(2)
C(2) 0.055(3) 0.048(4) 0.050(4) 0.014(3) 0.022(3) 0.004(3)
C(3) 0.051(3) 0.061(4) 0.069(4) 0.020(4) 0.024(3) 0.010(3)
C(4) 0.043(3) 0.066(6) 0.068(4) 0.003(3) 0.010(3) 0.009(3)
C(5) 0.050(3) 0.050(4) 0.043(3) -0.006(3) 0.005(2) 0.003(3)
C(6) 0.049(3) 0.034(3) 0.035(3) 0.000(3) 0.010(2) 0.010(2)
C(7) 0.051(3) 0.041(4) 0.031(2) 0.002(3) 0.010(2) 0.002(2)
C(8) 0.042(3) 0.028(3) 0.036(3) -0.003(3) 0.012(2) -0.003(2)
C(9) 0.042(3) 0.033(3) 0.046(3) 0.001(2) 0.008(2) 0.001(2)
C(10) 0.047(4) 0.044(4) 0.060(4) -0.017(3) 0.009(3) 0.001(3)
C(11) 0.043(4) 0.064(4) 0.077(5) -0.016(4) -0.009(3) 0.002(4)
C(12) 0.040(3) 0.057(3) 0.063(4) 0.010(3) -0.006(3) 0.010(4)
C(13) 0.056(4) 0.075(6) 0.076(4) 0.036(4) 0.013(4) -0.002(4)
C(14) 0.061(4) 0.065(5) 0.057(4) 0.030(3) 0.022(3) -0.008(3)
C(15) 0.040(3) 0.034(3) 0.050(3) 0.004(3) 0.001(3) 0.009(2)
C(16) 0.067(5) 0.036(4) 0.087(5) -0.011(3) -0.002(4) 0.013(4)
C(17) 0.071(5) 0.062(5) 0.044(3) 0.013(4) 0.018(3) 0.009(3)

loop_
_atom_site_label
_atom_site_fract_x
_atom_site_fract_y
_atom_site_fract_z
_atom_site_U_iso_or_equiv
_atom_site_thermal_displace_type
_atom_site_calc_flag
_atom_site_occupancy
S1 -0.5339(2) -0.351(2) -0.3615(1) 0.0380(3) Uani d 1.00
O1 -0.7149(8) -0.581(2) -0.7055(4) 0.058(2) Uani d 1.00
O2 -0.5075(7) -0.531(2) -0.5264(4) 0.058(1) Uani d 1.00
O3 -0.3251(10) -0.683(2) -0.3366(6) 0.088(2) Uani d 1.00
O4 -0.5465(8) -0.241(2) -0.2783(4) 0.051(1) Uani d 1.00
C1 -0.7806(8) -0.367(2) -0.4594(5) 0.038(1) Uani d 1.00
C2 -0.9237(10) -0.291(2) -0.4330(6) 0.050(2) Uani d 1.00
C3 -1.113(1) -0.294(2) -0.5113(7) 0.059(2) Uani d 1.00
C4 -1.1562(9) -0.370(2) -0.6145(7) 0.059(2) Uani d 1.00
C5 -1.0131(10) -0.442(2) -0.6422(6) 0.049(2) Uani d 1.00
C6 -0.8224(9) -0.444(2) -0.5674(5) 0.039(1) Uani d 1.00
C7 -0.6672(10) -0.522(2) -0.5985(5) 0.041(1) Uani d 1.00
C8 -0.5322(10) -0.479(2) -0.2531(6) 0.035(1) Uani d 1.00
C9 -0.3276(9) -0.514(2) -0.1834(6) 0.041(1) Uani d 1.00
C10 -0.1884(10) -0.406(2) -0.1303(6) 0.051(2) Uani d 1.00
C11 -0.023(1) -0.466(2) -0.0259(8) 0.065(2) Uani d 1.00
C12 -0.0858(10) -0.599(2) -0.0315(7) 0.056(2) Uani d 1.00
C13 -0.048(1) -0.651(2) -0.1559(8) 0.069(2) Uani d 1.00
C14 -0.211(1) -0.593(2) -0.2609(7) 0.060(2) Uani d 1.00
C15 -0.3131(9) -0.592(2) -0.0586(6) 0.043(1) Uani d 1.00
C16 -0.414(1) -0.716(2) -0.0771(8) 0.066(2) Uani d 1.00
C17 -0.390(1) -0.526(2) 0.0470(6) 0.058(2) Uani d 1.00
H1 -0.8937 -0.2368 -0.3618 0.0595 Uiso calc 1.00
H2 -1.2120 -0.2410 -0.4931 0.0706 Uiso calc 1.00
H3 -1.2860 -0.3716 -0.6664 0.0714 Uiso calc 1.00
H4 -1.0445 -0.4927 -0.7152 0.0583 Uiso calc 1.00
H5 -0.5923 -0.5458 -0.3012 0.0415 Uiso calc 1.00
H6 -0.6058 -0.4562 -0.1922 0.0415 Uiso calc 1.00
H7 -0.1347 -0.3699 -0.1955 0.0611 Uiso calc 1.00
H8 -0.2567 -0.3449 -0.0941 0.0611 Uiso calc 1.00
H9 0.1027 -0.4557 -0.0456 0.0786 Uiso calc 1.00
H10 -0.0194 -0.4309 0.0558 0.0786 Uiso calc 1.00
H11 -0.0275 -0.6444 0.0423 0.0674 Uiso calc 1.00
H12 0.0790 -0.6281 -0.1660 0.0836 Uiso calc 1.00
H13 -0.0598 -0.7365 -0.1571 0.0836 Uiso calc 1.00
H14 -0.1521 -0.5412 -0.3131 0.0715 Uiso calc 1.00
H15 -0.5525 -0.7038 -0.1010 0.0803 Uiso calc 1.00
H16 -0.3708 -0.7583 -0.1421 0.0803 Uiso calc 1.00
H17 -0.3807 -0.7594 0.0005 0.0803 Uiso calc 1.00
H18 -0.5290 -0.5160 0.0210 0.0700 Uiso calc 1.00
H19 -0.3301 -0.4473 0.0616 0.0700 Uiso calc 1.00
H20 -0.3584 -0.5716 0.1233 0.0700 Uiso calc 1.00

loop_
_atom_type_symbol
_atom_type_oxidation_number
_atom_type_number_in_cell
_atom_type_scat_dispersion_real
_atom_type_scat_dispersion_imag
_atom_type_scat_source
C 0 34 0.003 0.002
;International Tables for Crystallography
(1992, Vol. C, Tables 4.2.6.8 and 6.1.1.1)
;
H 0 44 0.000 0.000
;International Tables for Crystallography
(1992, Vol. C, Table 6.1.1.2)
;
S 0 2 0.125 0.123
;International Tables for Crystallography
(1992, Vol. C, Tables 4.2.6.8 and 6.1.1.1)
;
O 0 8 0.011 0.006
;International Tables for Crystallography
(1992, Vol. C, Tables 4.2.6.8 and 6.1.1.1)
;

loop_
_geom_angle_atom_site_label_1
_geom_angle_atom_site_label_2
_geom_angle_atom_site_label_3
_geom_angle
_geom_angle_site_symmetry_1
_geom_angle_site_symmetry_2
_geom_angle_site_symmetry_3
_geom_angle_publ_flag
O(4) S(1) C(1) 104.3(3) 1_555 1_555 1_555 yes
O(4) S(1) C(8) 103.2(2) 1_555 1_555 1_555 yes
C(1) S(1) C(8) 99.6(3) 1_555 1_555 1_555 yes
S(1) C(1) C(2) 117.2(5) 1_555 1_555 1_555 yes
S(1) C(1) C(6) 121.9(4) 1_555 1_555 1_555 yes
C(2) C(1) C(6) 120.5(5) 1_555 1_555 1_555 yes
C(1) C(2) C(3) 119.4(6) 1_555 1_555 1_555 yes
C(1) C(2) H(4) 120.4(7) 1_555 1_555 1_555 no
C(3) C(2) H(4) 120.2(7) 1_555 1_555 1_555 no
C(2) C(3) C(4) 120.6(6) 1_555 1_555 1_555 yes
C(2) C(3) H(3) 119.5(8) 1_555 1_555 1_555 no
C(4) C(3) H(3) 119.9(8) 1_555 1_555 1_555 no
C(3) C(4) C(5) 119.8(6) 1_555 1_555 1_555 yes
C(3) C(4) H(2) 119(1) 1_555 1_555 1_555 no
C(5) C(4) H(2) 120(1) 1_555 1_555 1_555 no
C(4) C(5) C(6) 122.1(6) 1_555 1_555 1_555 yes
C(4) C(5) H(1) 118.8(7) 1_555 1_555 1_555 no
C(6) C(5) H(1) 119.1(7) 1_555 1_555 1_555 no
C(1) C(6) C(5) 117.6(6) 1_555 1_555 1_555 yes
C(1) C(6) C(7) 120.6(5) 1_555 1_555 1_555 yes
C(5) C(6) C(7) 121.8(6) 1_555 1_555 1_555 yes
O(1) C(7) O(2) 122.9(6) 1_555 1_555 1_555 yes
O(1) C(7) C(6) 116.0(5) 1_555 1_555 1_555 yes
O(2) C(7) C(6) 121.1(5) 1_555 1_555 1_555 yes
S(1) C(8) C(9) 112.8(4) 1_555 1_555 1_555 yes
S(1) C(8) H(19) 108.2(7) 1_555 1_555 1_555 no
S(1) C(8) H(20) 108(1) 1_555 1_555 1_555 no
C(9) C(8) H(19) 109.0(8) 1_555 1_555 1_555 no
C(9) C(8) H(20) 108.7(6) 1_555 1_555 1_555 no
H(19) C(8) H(20) 110.0(9) 1_555 1_555 1_555 no
C(8) C(9) C(10) 115.2(5) 1_555 1_555 1_555 yes
C(8) C(9) C(14) 115.3(5) 1_555 1_555 1_555 yes
C(8) C(9) C(15) 115.9(5) 1_555 1_555 1_555 yes
C(10) C(9) C(14) 105.4(5) 1_555 1_555 1_555 yes
C(10) C(9) C(15) 100.7(4) 1_555 1_555 1_555 yes
C(14) C(9) C(15) 102.5(5) 1_555 1_555 1_555 yes
C(9) C(10) C(11) 103.9(5) 1_555 1_555 1_555 yes
C(9) C(10) H(12) 111.2(8) 1_555 1_555 1_555 no
C(9) C(10) H(13) 111.3(8) 1_555 1_555 1_555 no
C(11) C(10) H(12) 110.8(6) 1_555 1_555 1_555 no
C(11) C(10) H(13) 111.0(6) 1_555 1_555 1_555 no
H(12) C(10) H(13) 108(1) 1_555 1_555 1_555 no
C(10) C(11) C(12) 102.6(5) 1_555 1_555 1_555 yes
C(10) C(11) H(17) 111.0(9) 1_555 1_555 1_555 no
C(10) C(11) H(18) 111.0(10) 1_555 1_555 1_555 no
C(12) C(11) H(17) 111(1) 1_555 1_555 1_555 no
C(12) C(11) H(18) 111(1) 1_555 1_555 1_555 no
H(17) C(11) H(18) 108.9(10) 1_555 1_555 1_555 no
C(11) C(12) C(13) 106.7(6) 1_555 1_555 1_555 yes
C(11) C(12) C(15) 103.1(5) 1_555 1_555 1_555 yes
C(11) C(12) H(8) 113(1) 1_555 1_555 1_555 no
C(13) C(12) C(15) 103.0(5) 1_555 1_555 1_555 yes
C(13) C(12) H(8) 114.5(9) 1_555 1_555 1_555 no
C(15) C(12) H(8) 114.4(7) 1_555 1_555 1_555 no
C(12) C(13) C(14) 104.1(5) 1_555 1_555 1_555 yes
C(12) C(13) H(9) 110.6(7) 1_555 1_555 1_555 no
C(12) C(13) H(10) 110.4(8) 1_555 1_555 1_555 no
C(14) C(13) H(9) 110.8(7) 1_555 1_555 1_555 no
C(14) C(13) H(10) 110.8(9) 1_555 1_555 1_555 no
H(9) C(13) H(10) 110(1) 1_555 1_555 1_555 no
O(3) C(14) C(9) 114.2(6) 1_555 1_555 1_555 yes
O(3) C(14) C(13) 110.9(6) 1_555 1_555 1_555 yes
O(3) C(14) H(11) 109.9(8) 1_555 1_555 1_555 no
C(9) C(14) C(13) 102.9(5) 1_555 1_555 1_555 yes
C(9) C(14) H(11) 109(1) 1_555 1_555 1_555 no
C(13) C(14) H(11) 109.5(7) 1_555 1_555 1_555 no
C(9) C(15) C(12) 93.2(5) 1_555 1_555 1_555 yes
C(9) C(15) C(16) 115.6(5) 1_555 1_555 1_555 yes
C(9) C(15) C(17) 114.0(5) 1_555 1_555 1_555 yes
C(12) C(15) C(16) 113.5(5) 1_555 1_555 1_555 yes
C(12) C(15) C(17) 113.4(5) 1_555 1_555 1_555 yes
C(16) C(15) C(17) 106.9(6) 1_555 1_555 1_555 yes
C(15) C(16) H(5) 108(1) 1_555 1_555 1_555 no
C(15) C(16) H(6) 108.9(10) 1_555 1_555 1_555 no
C(15) C(16) H(7) 109(1) 1_555 1_555 1_555 no
H(5) C(16) H(6) 109.8(9) 1_555 1_555 1_555 no
H(5) C(16) H(7) 109.9(9) 1_555 1_555 1_555 no
H(6) C(16) H(7) 110(1) 1_555 1_555 1_555 no
C(15) C(17) H(14) 109.6(6) 1_555 1_555 1_555 no
C(15) C(17) H(15) 109.7(9) 1_555 1_555 1_555 no
C(15) C(17) H(16) 109.6(8) 1_555 1_555 1_555 no
H(14) C(17) H(15) 109.3(8) 1_555 1_555 1_555 no
H(14) C(17) H(16) 108(1) 1_555 1_555 1_555 no
H(15) C(17) H(16) 109.8(9) 1_555 1_555 1_555 no

loop_
_geom_bond_atom_site_label_1
_geom_bond_atom_site_label_2
_geom_bond_distance
_geom_bond_site_symmetry_1
_geom_bond_site_symmetry_2
_geom_bond_publ_flag
S(1) O(4) 1.520(4) 1_555 1_555 yes
S(1) C(1) 1.809(5) 1_555 1_555 yes
S(1) C(8) 1.823(6) 1_555 1_555 yes
O(1) C(7) 1.298(7) 1_555 1_555 yes
O(2) C(7) 1.208(7) 1_555 1_555 yes
O(3) C(14) 1.408(9) 1_555 1_555 yes
C(1) C(2) 1.378(8) 1_555 1_555 yes
C(1) C(6) 1.411(8) 1_555 1_555 yes
C(2) C(3) 1.393(9) 1_555 1_555 yes
C(2) H(4) 0.956 1_555 1_555 no
C(3) C(4) 1.371(10) 1_555 1_555 yes
C(3) H(3) 0.955 1_555 1_555 no
C(4) C(5) 1.359(9) 1_555 1_555 yes
C(4) H(2) 0.950 1_555 1_555 no
C(5) C(6) 1.389(8) 1_555 1_555 yes
C(5) H(1) 0.946 1_555 1_555 no
C(6) C(7) 1.479(8) 1_555 1_555 yes
C(8) C(9) 1.504(8) 1_555 1_555 yes
C(8) H(19) 0.941 1_555 1_555 no
C(8) H(20) 0.952 1_555 1_555 no
C(9) C(10) 1.560(8) 1_555 1_555 yes
C(9) C(14) 1.550(8) 1_555 1_555 yes
C(9) C(15) 1.576(8) 1_555 1_555 yes
C(10) C(11) 1.559(9) 1_555 1_555 yes
C(10) H(12) 0.956 1_555 1_555 no
C(10) H(13) 0.953 1_555 1_555 no
C(11) C(12) 1.531(10) 1_555 1_555 yes
C(11) H(17) 0.953 1_555 1_555 no
C(11) H(18) 0.954 1_555 1_555 no
C(12) C(13) 1.531(10) 1_555 1_555 yes
C(12) C(15) 1.545(8) 1_555 1_555 yes
C(12) H(8) 0.946 1_555 1_555 no
C(13) C(14) 1.547(9) 1_555 1_555 yes
C(13) H(9) 0.942 1_555 1_555 no
C(13) H(10) 0.951 1_555 1_555 no
C(14) H(11) 0.956 1_555 1_555 no
C(15) C(16) 1.523(9) 1_555 1_555 yes
C(15) C(17) 1.543(9) 1_555 1_555 yes
C(16) H(5) 0.950 1_555 1_555 no
C(16) H(6) 0.946 1_555 1_555 no
C(16) H(7) 0.945 1_555 1_555 no
C(17) H(14) 0.956 1_555 1_555 no
C(17) H(15) 0.946 1_555 1_555 no
C(17) H(16) 0.951 1_555 1_555 no

loop_
_geom_contact_atom_site_label_1
_geom_contact_atom_site_label_2
_geom_contact_distance
_geom_contact_site_symmetry_1
_geom_contact_site_symmetry_2
S(1) O(1) 3.431(5) 1_555 2_454
O(1) O(4) 2.564(7) 1_555 2_444
O(2) O(4) 3.199(6) 1_555 2_444
O(2) C(4) 3.329(8) 1_555 1_655
O(3) C(1) 3.191(7) 1_555 2_444
O(3) C(6) 3.288(8) 1_555 2_444
O(3) C(2) 3.536(9) 1_555 2_444
O(4) C(7) 3.263(8) 1_555 2_454
O(4) C(17) 3.535(8) 1_555 2_455
